data_2203759
loop_
_publ_author_name
'Bettington, Sylvia '
'Thompson, Amber L.'
'Beeby, Andrew '
'Goeta, Andr\'es E.'

_publ_section_title
;Di-\m-chloro-bis{bis[4-(2-pyridyl)benzaldehyde-\k^2^<i>C</i>^2^,<i>N</i>']iridium}
 dichloromethane sesquisolvate
;
_journal_issue 6
_journal_name_full 'Acta Crystallographica Section E'
_journal_page_first m827
_journal_page_last m829
_journal_paper_doi 10.1107/S1600536804011663
_journal_volume 60
_journal_year 2004
_chemical_formula_iupac '[Ir2 Cl2 (C12 H8 N O)4], 1.5C H2 Cl2'
_chemical_formula_moiety 'C48 H32 Cl2 Ir2 N4 O4, 1.5C H2 Cl2'
_chemical_formula_sum 'C49.5 H35 Cl5 Ir2 N4 O4'
_chemical_formula_weight 1311.46
_chemical_name_common (Ir(fppy)2Cl)2
_chemical_name_systematic
;
Di-\m-chloro-bis{bis[4-(2-pyridyl)benzaldehyde-\k^2^C^2^,N']iridium}
dichloromethane sesquisolvate
;
_space_group_IT_number 2
_symmetry_cell_setting triclinic
_symmetry_space_group_name_Hall '-P 1'
_symmetry_space_group_name_H-M 'P -1'
_atom_sites_solution_hydrogens geom
_atom_sites_solution_primary direct
_atom_sites_solution_secondary difmap
_cell_angle_alpha 75.562(4)
_cell_angle_beta 88.993(3)
_cell_angle_gamma 71.629(3)
_cell_formula_units_Z 2
_cell_length_a 10.577(2)
_cell_length_b 12.779(2)
_cell_length_c 17.924(3)
_cell_measurement_reflns_used 999
_cell_measurement_temperature 120(2)
_cell_measurement_theta_max 27.36
_cell_measurement_theta_min 3.07
_cell_volume 2221.7(7)
_computing_cell_refinement SMART-NT
_computing_data_collection 'SMART-NT (Bruker, 1998)'
_computing_data_reduction 'SAINT-NT (Bruker, 1998)'
_computing_molecular_graphics 'SHELXTL (Sheldrick, 1997b)'
_computing_publication_material SHELXTL
_computing_structure_refinement 'SHELXL97 (Sheldrick, 1997a)'
_computing_structure_solution 'SHELXS97 (Sheldrick, 1997a)'
_diffrn_ambient_temperature 120(2)
_diffrn_detector_area_resol_mean 8
_diffrn_measured_fraction_theta_full 0.995
_diffrn_measured_fraction_theta_max 0.995
_diffrn_measurement_device_type 'Bruker SMART CCD 1K area-detector'
_diffrn_measurement_method \w
_diffrn_radiation_monochromator graphite
_diffrn_radiation_source 'fine-focus sealed tube'
_diffrn_radiation_type MoK\a
_diffrn_radiation_wavelength 0.71073
_diffrn_reflns_av_R_equivalents 0.0523
_diffrn_reflns_av_sigmaI/netI 0.0759
_diffrn_reflns_limit_h_max 13
_diffrn_reflns_limit_h_min -13
_diffrn_reflns_limit_k_max 16
_diffrn_reflns_limit_k_min -16
_diffrn_reflns_limit_l_max 23
_diffrn_reflns_limit_l_min -22
_diffrn_reflns_number 23666
_diffrn_reflns_theta_full 27.49
_diffrn_reflns_theta_max 27.49
_diffrn_reflns_theta_min 1.18
_exptl_absorpt_coefficient_mu 6.336
_exptl_absorpt_correction_T_max 0.531
_exptl_absorpt_correction_T_min 0.419
_exptl_absorpt_correction_type multi-scan
_exptl_absorpt_process_details '(SADABS; Bruker, 1998)'
_exptl_crystal_colour clear_intense_orange
_exptl_crystal_density_diffrn 1.96
_exptl_crystal_density_meas ?
_exptl_crystal_density_method .
_exptl_crystal_description block
_exptl_crystal_F_000 1262
_exptl_crystal_size_max 0.15
_exptl_crystal_size_mid 0.10
_exptl_crystal_size_min 0.10
_refine_diff_density_max 1.832
_refine_diff_density_min -2.601
_refine_ls_extinction_coef none
_refine_ls_extinction_method none
_refine_ls_goodness_of_fit_ref 1.029
_refine_ls_hydrogen_treatment constr
_refine_ls_matrix_type full
_refine_ls_number_parameters 614
_refine_ls_number_reflns 10151
_refine_ls_number_restraints 0
_refine_ls_restrained_S_all 1.029
_refine_ls_R_factor_all 0.0699
_refine_ls_R_factor_gt 0.0423
_refine_ls_shift/su_max 0.002
_refine_ls_shift/su_mean 0.000
_refine_ls_structure_factor_coef Fsqd
_refine_ls_weighting_details 'calc w = 1/[\s^2^(Fo^2^)+(0.0321P)^2^] where P = (Fo^2^+2Fc^2^)/3'
_refine_ls_weighting_scheme calc
_refine_ls_wR_factor_gt 0.0805
_refine_ls_wR_factor_ref 0.0883
_reflns_number_gt 7329
_reflns_number_total 10151
_reflns_threshold_expression I>2\s(I)'
_cod_data_source_file hb6042.cif
_cod_data_source_block I
_cod_depositor_comments
;
The following automatic conversions were performed:
'_symmetry_cell_setting' value 'Triclinic' changed to 'triclinic'
according to '/home/saulius/struct/CIF-dictionaries/cif_core.dic'
dictionary named 'cif_core.dic' version 2.4.1 from 2010-06-29.

Automatic conversion script
Id: cif_fix_enum 1527 2010-12-29 10:47:43Z saulius 

The following automatic conversions were performed:

'_symmetry_cell_setting' value 'Triclinic' changed to 'triclinic'
according to /home/saulius/struct/CIF-dictionaries/cif_core.dic
dictionary named 'cif_core.dic' version 2.4.1 from 2010-06-29.

Automatic conversion script
Id: cif_fix_values 1715 2011-07-08 13:25:40Z adriana 
;
_cod_original_formula_sum 'C49.50 H35 Cl5 Ir2 N4 O4'
_cod_database_code 2203759
_cod_database_fobs_code 2203759

loop_
_symmetry_equiv_pos_as_xyz
'x, y, z'
'-x, -y, -z'

loop_
_atom_site_label
_atom_site_fract_x
_atom_site_fract_y
_atom_site_fract_z
_atom_site_U_iso_or_equiv
_atom_site_adp_type
_atom_site_calc_flag
_atom_site_refinement_flags
_atom_site_occupancy
_atom_site_disorder_assembly
_atom_site_disorder_group
_atom_site_type_symbol
Ir1 0.60771(3) 0.18730(2) 0.23140(2) 0.01512(7) Uani d . 1 . . Ir
Ir2 0.72796(3) 0.43026(2) 0.24848(2) 0.01583(8) Uani d . 1 . . Ir
Cl1 0.51553(17) 0.39773(14) 0.21707(10) 0.0217(4) Uani d . 1 . . Cl
Cl2 0.82189(16) 0.21749(13) 0.26446(9) 0.0188(4) Uani d . 1 . . Cl
N1 0.5575(6) 0.1602(5) 0.3430(3) 0.0202(13) Uani d . 1 . . N
C11 0.6419(7) 0.1311(5) 0.4057(4) 0.0213(16) Uani d . 1 . . C
H11A 0.7327 0.1171 0.3996 0.026 Uiso calc R 1 . . H
C12 0.5957(9) 0.1216(6) 0.4789(4) 0.0291(18) Uani d . 1 . . C
H12A 0.6562 0.0986 0.5215 0.035 Uiso calc R 1 . . H
C13 0.4618(8) 0.1458(6) 0.4896(4) 0.0292(18) Uani d . 1 . . C
H13A 0.4298 0.1448 0.5383 0.035 Uiso calc R 1 . . H
C14 0.3761(8) 0.1715(6) 0.4258(4) 0.0267(17) Uani d . 1 . . C
H14A 0.2851 0.1860 0.4316 0.032 Uiso calc R 1 . . H
C15 0.4246(7) 0.1760(5) 0.3527(4) 0.0203(15) Uani d . 1 . . C
C16 0.3504(7) 0.1838(6) 0.2823(4) 0.0209(16) Uani d . 1 . . C
C17 0.2165(7) 0.1924(6) 0.2795(4) 0.0276(18) Uani d . 1 . . C
H17A 0.1663 0.2037 0.3216 0.033 Uiso calc R 1 . . H
C18 0.1587(8) 0.1841(6) 0.2142(5) 0.035(2) Uani d . 1 . . C
H18A 0.0684 0.1914 0.2117 0.041 Uiso calc R 1 . . H
C19 0.2350(7) 0.1648(6) 0.1512(4) 0.0255(17) Uani d . 1 . . C
C110 0.3682(7) 0.1616(5) 0.1535(4) 0.0199(15) Uani d . 1 . . C
H10A 0.4183 0.1489 0.1115 0.024 Uiso calc R 1 . . H
C111 0.4280(7) 0.1767(6) 0.2165(4) 0.0187(15) Uani d . 1 . . C
C112 0.1716(9) 0.1479(7) 0.0855(5) 0.037(2) Uani d . 1 . . C
H11B 0.0815 0.1546 0.0868 0.044 Uiso calc R 1 . . H
O1 0.2274(6) 0.1261(5) 0.0305(3) 0.0430(15) Uani d . 1 . . O
N2 0.7644(6) 0.4695(5) 0.1344(3) 0.0181(13) Uani d . 1 . . N
C21 0.8378(7) 0.3960(6) 0.0959(4) 0.0203(15) Uani d . 1 . . C
H21A 0.8742 0.3196 0.1222 0.024 Uiso calc R 1 . . H
C22 0.8614(7) 0.4289(6) 0.0196(4) 0.0237(16) Uani d . 1 . . C
H22A 0.9141 0.3757 -0.0048 0.028 Uiso calc R 1 . . H
C23 0.8068(7) 0.5409(6) -0.0204(4) 0.0254(17) Uani d . 1 . . C
H23A 0.8196 0.5648 -0.0726 0.030 Uiso calc R 1 . . H
C24 0.7321(8) 0.6172(6) 0.0189(4) 0.0263(17) Uani d . 1 . . C
H24A 0.6944 0.6937 -0.0071 0.032 Uiso calc R 1 . . H
C25 0.7127(6) 0.5814(5) 0.0963(4) 0.0149(13) Uani d . 1 . . C
C26 0.6395(7) 0.6543(6) 0.1446(4) 0.0181(14) Uani d . 1 . . C
C27 0.5764(7) 0.7716(6) 0.1157(4) 0.0226(16) Uani d . 1 . . C
H27A 0.5775 0.8061 0.0635 0.027 Uiso calc R 1 . . H
C28 0.5124(7) 0.8360(6) 0.1652(4) 0.0228(16) Uani d . 1 . . C
H28A 0.4739 0.9146 0.1472 0.027 Uiso calc R 1 . . H
C29 0.5060(7) 0.7821(6) 0.2424(4) 0.0187(15) Uani d . 1 . . C
C210 0.5690(7) 0.6649(5) 0.2709(4) 0.0185(15) Uani d . 1 . . C
H21B 0.5649 0.6305 0.3227 0.022 Uiso calc R 1 . . H
C211 0.6375(7) 0.5990(5) 0.2232(4) 0.0160(14) Uani d . 1 . . C
C212 0.4364(8) 0.8525(6) 0.2935(4) 0.0269(17) Uani d . 1 . . C
H21C 0.3988 0.9305 0.2718 0.032 Uiso calc R 1 . . H
O2 0.4243(6) 0.8170(5) 0.3612(3) 0.0420(15) Uani d . 1 . . O
N3 0.6483(6) 0.2046(5) 0.1178(3) 0.0187(13) Uani d . 1 . . N
C31 0.6061(7) 0.3023(6) 0.0618(4) 0.0227(16) Uani d . 1 . . C
H31A 0.5532 0.3681 0.0744 0.027 Uiso calc R 1 . . H
C32 0.6387(8) 0.3088(6) -0.0142(4) 0.0286(18) Uani d . 1 . . C
H32A 0.6082 0.3776 -0.0518 0.034 Uiso calc R 1 . . H
C33 0.7163(8) 0.2123(7) -0.0327(4) 0.0300(18) Uani d . 1 . . C
H33A 0.7427 0.2151 -0.0827 0.036 Uiso calc R 1 . . H
C34 0.7553(8) 0.1103(7) 0.0238(4) 0.0308(18) Uani d . 1 . . C
H34A 0.8064 0.0436 0.0116 0.037 Uiso calc R 1 . . H
C35 0.7180(7) 0.1077(6) 0.0986(4) 0.0196(15) Uani d . 1 . . C
C36 0.7468(7) 0.0051(5) 0.1627(4) 0.0176(14) Uani d . 1 . . C
C37 0.8169(8) -0.1047(6) 0.1556(4) 0.0261(17) Uani d . 1 . . C
H37A 0.8484 -0.1155 0.1084 0.031 Uiso calc R 1 . . H
C38 0.8388(7) -0.1970(6) 0.2195(4) 0.0264(17) Uani d . 1 . . C
H38A 0.8843 -0.2704 0.2155 0.032 Uiso calc R 1 . . H
C39 0.7917(7) -0.1786(6) 0.2902(4) 0.0220(16) Uani d . 1 . . C
C310 0.7213(7) -0.0707(5) 0.2980(4) 0.0184(15) Uani d . 1 . . C
H31B 0.6898 -0.0610 0.3454 0.022 Uiso calc R 1 . . H
C311 0.6976(7) 0.0242(5) 0.2338(4) 0.0156(14) Uani d . 1 . . C
C312 0.8208(7) -0.2794(6) 0.3567(4) 0.0256(17) Uani d . 1 . . C
H31C 0.8671 -0.3499 0.3480 0.031 Uiso calc R 1 . . H
O3 0.7888(6) -0.2776(4) 0.4222(3) 0.0382(15) Uani d . 1 . . O
N4 0.7043(6) 0.4036(5) 0.3642(3) 0.0234(14) Uani d . 1 . . N
C41 0.5911(8) 0.3957(6) 0.3988(4) 0.0259(17) Uani d . 1 . . C
H41A 0.5174 0.4025 0.3682 0.031 Uiso calc R 1 . . H
C42 0.5815(9) 0.3782(6) 0.4766(4) 0.034(2) Uani d . 1 . . C
H42A 0.5028 0.3731 0.4988 0.040 Uiso calc R 1 . . H
C43 0.6931(11) 0.3681(7) 0.5222(5) 0.040(2) Uani d . 1 . . C
H43A 0.6899 0.3537 0.5756 0.049 Uiso calc R 1 . . H
C44 0.8067(9) 0.3793(6) 0.4885(4) 0.0331(19) Uani d . 1 . . C
H44A 0.8798 0.3750 0.5186 0.040 Uiso calc R 1 . . H
C45 0.8121(8) 0.3972(6) 0.4087(4) 0.0232(16) Uani d . 1 . . C
C46 0.9218(7) 0.4192(5) 0.3639(4) 0.0225(16) Uani d . 1 . . C
C47 1.0382(8) 0.4203(6) 0.3973(4) 0.0251(17) Uani d . 1 . . C
H47A 1.0550 0.3954 0.4506 0.030 Uiso calc R 1 . . H
C48 1.1300(7) 0.4586(6) 0.3512(4) 0.0259(17) Uani d . 1 . . C
H48A 1.2080 0.4604 0.3733 0.031 Uiso calc R 1 . . H
C49 1.1029(7) 0.4946(6) 0.2709(4) 0.0238(16) Uani d . 1 . . C
C410 0.9888(7) 0.4865(5) 0.2380(4) 0.0193(15) Uani d . 1 . . C
H41B 0.9742 0.5085 0.1846 0.023 Uiso calc R 1 . . H
C411 0.8956(7) 0.4464(5) 0.2827(4) 0.0181(15) Uani d . 1 . . C
C412 1.1893(7) 0.5493(6) 0.2235(5) 0.0286(18) Uani d . 1 . . C
H41C 1.2638 0.5529 0.2482 0.034 Uiso calc R 1 . . H
O4 1.1710(6) 0.5907(5) 0.1540(3) 0.0365(14) Uani d . 1 . . O
C51 -0.053(3) 0.0908(19) 0.5027(17) 0.086(8) Uani d P 0.50 A 1 C
H51A -0.0594 0.0966 0.4478 0.104 Uiso calc PR 0.50 A 1 H
H51B -0.1330 0.1447 0.5146 0.104 Uiso calc PR 0.50 A 1 H
Cl51 -0.0460(6) -0.0511(5) 0.5549(3) 0.0727(17) Uani d P 0.50 . 1 Cl
Cl52 0.0758(6) 0.1275(5) 0.5215(4) 0.0708(17) Uani d P 0.50 . 1 Cl
C61 -0.0708(12) 0.0781(10) 0.7248(6) 0.068(3) Uani d P 0.57 B 2 C
H61A -0.1088 0.0174 0.7440 0.082 Uiso calc PR 0.57 B 2 H
H61B 0.0179 0.0541 0.7500 0.082 Uiso calc PR 0.57 B 2 H
Cl61 -0.0560(6) 0.0979(5) 0.6200(3) 0.0866(18) Uani d P 0.57 B 2 Cl
Cl62 -0.1623(6) 0.1921(6) 0.7485(4) 0.096(2) Uani d P 0.57 B 2 Cl
C71 -0.0708(12) 0.0781(10) 0.7248(6) 0.068(3) Uani d P 0.43 C 3 C
H71A 0.0250 0.0436 0.7243 0.082 Uiso calc PR 0.43 C 3 H
H71B -0.1156 0.0381 0.7009 0.082 Uiso calc PR 0.43 C 3 H
Cl71 -0.1217(6) 0.0763(5) 0.8249(4) 0.0558(15) Uani d P 0.43 C 3 Cl
Cl72 -0.1220(7) 0.2259(7) 0.6771(4) 0.082(2) Uani d P 0.43 C 3 Cl

loop_
_atom_site_aniso_label
_atom_site_aniso_U_11
_atom_site_aniso_U_22
_atom_site_aniso_U_33
_atom_site_aniso_U_12
_atom_site_aniso_U_13
_atom_site_aniso_U_23
Ir1 0.01611(15) 0.01162(14) 0.01596(14) -0.00359(11) 0.00360(11) -0.00185(10)
Ir2 0.01949(15) 0.01215(14) 0.01470(14) -0.00415(11) 0.00349(11) -0.00274(10)
Cl1 0.0197(9) 0.0141(8) 0.0289(9) -0.0041(7) 0.0036(7) -0.0032(7)
Cl2 0.0176(8) 0.0142(8) 0.0219(8) -0.0021(7) 0.0027(7) -0.0040(7)
N1 0.020(3) 0.013(3) 0.028(3) -0.003(2) 0.003(3) -0.009(2)
C11 0.025(4) 0.009(3) 0.023(4) 0.002(3) 0.002(3) -0.004(3)
C12 0.049(5) 0.016(4) 0.019(4) -0.009(3) 0.005(4) -0.001(3)
C13 0.046(5) 0.017(4) 0.028(4) -0.014(4) 0.017(4) -0.009(3)
C14 0.029(4) 0.024(4) 0.029(4) -0.011(3) 0.014(3) -0.007(3)
C15 0.027(4) 0.011(3) 0.022(4) -0.012(3) 0.009(3) 0.002(3)
C16 0.025(4) 0.018(3) 0.014(3) -0.004(3) 0.010(3) 0.001(3)
C17 0.025(4) 0.021(4) 0.030(4) -0.003(3) 0.013(3) -0.003(3)
C18 0.012(4) 0.019(4) 0.065(6) -0.002(3) 0.005(4) -0.004(4)
C19 0.024(4) 0.023(4) 0.026(4) -0.004(3) -0.005(3) -0.003(3)
C110 0.021(4) 0.015(3) 0.018(3) -0.004(3) 0.002(3) 0.003(3)
C111 0.021(4) 0.015(3) 0.018(3) -0.008(3) 0.002(3) 0.003(3)
C112 0.032(5) 0.037(5) 0.038(5) -0.007(4) -0.003(4) -0.008(4)
O1 0.049(4) 0.047(4) 0.039(4) -0.021(3) 0.002(3) -0.015(3)
N2 0.019(3) 0.016(3) 0.019(3) -0.005(2) 0.002(2) -0.004(2)
C21 0.022(4) 0.018(4) 0.020(4) -0.007(3) 0.001(3) -0.002(3)
C22 0.028(4) 0.027(4) 0.020(4) -0.012(3) 0.005(3) -0.009(3)
C23 0.030(4) 0.027(4) 0.018(4) -0.009(3) 0.004(3) -0.003(3)
C24 0.037(5) 0.023(4) 0.015(3) -0.008(3) 0.001(3) 0.000(3)
C25 0.018(3) 0.013(3) 0.017(3) -0.007(3) 0.003(3) -0.007(3)
C26 0.018(4) 0.015(3) 0.021(3) -0.004(3) 0.001(3) -0.006(3)
C27 0.026(4) 0.017(4) 0.023(4) -0.007(3) 0.004(3) -0.002(3)
C28 0.028(4) 0.012(3) 0.023(4) -0.002(3) -0.002(3) -0.002(3)
C29 0.024(4) 0.017(3) 0.019(3) -0.009(3) 0.007(3) -0.007(3)
C210 0.023(4) 0.012(3) 0.019(3) -0.004(3) 0.001(3) -0.002(3)
C211 0.017(3) 0.010(3) 0.024(4) -0.005(3) 0.001(3) -0.008(3)
C212 0.035(5) 0.024(4) 0.022(4) -0.011(3) 0.008(3) -0.006(3)
O2 0.061(4) 0.034(3) 0.031(3) -0.012(3) 0.017(3) -0.014(3)
N3 0.017(3) 0.014(3) 0.022(3) -0.001(2) 0.003(2) -0.006(2)
C31 0.024(4) 0.016(3) 0.028(4) -0.005(3) -0.003(3) -0.005(3)
C32 0.039(5) 0.026(4) 0.022(4) -0.014(4) -0.003(3) -0.002(3)
C33 0.047(5) 0.037(5) 0.012(3) -0.023(4) 0.003(3) -0.004(3)
C34 0.046(5) 0.027(4) 0.021(4) -0.014(4) 0.004(4) -0.007(3)
C35 0.029(4) 0.015(3) 0.017(3) -0.011(3) 0.005(3) -0.003(3)
C36 0.025(4) 0.013(3) 0.014(3) -0.005(3) 0.004(3) -0.004(3)
C37 0.033(4) 0.021(4) 0.024(4) -0.006(3) 0.008(3) -0.010(3)
C38 0.028(4) 0.018(4) 0.027(4) 0.003(3) -0.001(3) -0.006(3)
C39 0.027(4) 0.020(4) 0.023(4) -0.011(3) -0.003(3) -0.006(3)
C310 0.023(4) 0.016(3) 0.019(3) -0.009(3) 0.000(3) -0.005(3)
C311 0.025(4) 0.006(3) 0.019(3) -0.009(3) -0.001(3) -0.002(2)
C312 0.028(4) 0.014(3) 0.028(4) -0.002(3) -0.003(3) 0.002(3)
O3 0.052(4) 0.022(3) 0.027(3) 0.000(3) 0.006(3) 0.002(2)
N4 0.036(4) 0.011(3) 0.020(3) -0.006(3) 0.009(3) -0.001(2)
C41 0.033(4) 0.015(4) 0.029(4) -0.005(3) 0.013(3) -0.009(3)
C42 0.052(6) 0.022(4) 0.029(4) -0.012(4) 0.028(4) -0.013(3)
C43 0.076(7) 0.030(5) 0.020(4) -0.021(4) 0.011(4) -0.010(3)
C44 0.053(5) 0.029(4) 0.023(4) -0.021(4) 0.004(4) -0.006(3)
C45 0.036(4) 0.016(3) 0.014(3) -0.008(3) 0.003(3) 0.003(3)
C46 0.034(4) 0.006(3) 0.025(4) -0.002(3) -0.007(3) -0.006(3)
C47 0.037(4) 0.020(4) 0.013(3) -0.004(3) -0.002(3) -0.002(3)
C48 0.023(4) 0.017(4) 0.034(4) 0.004(3) -0.012(3) -0.010(3)
C49 0.026(4) 0.024(4) 0.025(4) -0.009(3) 0.004(3) -0.011(3)
C410 0.022(4) 0.016(3) 0.021(4) -0.005(3) -0.002(3) -0.009(3)
C411 0.018(4) 0.014(3) 0.023(4) -0.006(3) 0.000(3) -0.005(3)
C412 0.018(4) 0.024(4) 0.045(5) -0.002(3) 0.000(3) -0.018(4)
O4 0.035(3) 0.050(4) 0.032(3) -0.019(3) 0.011(3) -0.017(3)
C51 0.076(18) 0.057(16) 0.12(2) -0.023(14) 0.028(17) -0.015(15)
Cl51 0.062(4) 0.082(4) 0.065(4) -0.029(3) 0.005(3) 0.004(3)
Cl52 0.058(4) 0.053(3) 0.087(4) -0.010(3) -0.015(3) -0.003(3)
C61 0.065(8) 0.064(8) 0.067(8) -0.017(6) 0.011(6) -0.007(6)
Cl61 0.073(4) 0.086(4) 0.077(4) 0.001(3) -0.020(3) -0.012(3)
Cl62 0.052(3) 0.123(5) 0.139(6) -0.020(3) 0.000(4) -0.089(5)
C71 0.065(8) 0.064(8) 0.067(8) -0.017(6) 0.011(6) -0.007(6)
Cl71 0.058(4) 0.064(4) 0.060(4) -0.032(3) 0.025(3) -0.027(3)
Cl72 0.050(4) 0.113(6) 0.062(4) -0.023(4) -0.003(3) 0.014(4)

loop_
_atom_type_symbol
_atom_type_description
_atom_type_scat_dispersion_real
_atom_type_scat_dispersion_imag
_atom_type_scat_source
C C 0.0033 0.0016 'International Tables Vol C Tables 4.2.6.8 and 6.1.1.4'
H H 0.0000 0.0000 'International Tables Vol C Tables 4.2.6.8 and 6.1.1.4'
N N 0.0061 0.0033 'International Tables Vol C Tables 4.2.6.8 and 6.1.1.4'
O O 0.0106 0.0060 'International Tables Vol C Tables 4.2.6.8 and 6.1.1.4'
Cl Cl 0.1484 0.1585 'International Tables Vol C Tables 4.2.6.8 and 6.1.1.4'
Ir Ir -1.4442 7.9887 'International Tables Vol C Tables 4.2.6.8 and 6.1.1.4'

loop_
_geom_angle_atom_site_label_1
_geom_angle_atom_site_label_2
_geom_angle_atom_site_label_3
_geom_angle_site_symmetry_1
_geom_angle_site_symmetry_3
_geom_angle
_geom_angle_publ_flag
C111 Ir1 C311 . . 92.9(3) y
C111 Ir1 N1 . . 80.8(3) y
C311 Ir1 N1 . . 96.6(2) y
C111 Ir1 N3 . . 94.7(3) y
C311 Ir1 N3 . . 80.5(2) y
N1 Ir1 N3 . . 174.5(2) y
C111 Ir1 Cl1 . . 92.0(2) y
C311 Ir1 Cl1 . . 172.9(2) y
N1 Ir1 Cl1 . . 89.34(16) y
N3 Ir1 Cl1 . . 93.94(16) y
C111 Ir1 Cl2 . . 171.5(2) y
C311 Ir1 Cl2 . . 93.32(19) y
N1 Ir1 Cl2 . . 92.77(17) y
N3 Ir1 Cl2 . . 92.00(17) y
Cl1 Ir1 Cl2 . . 82.43(5) y
C411 Ir2 C211 . . 91.5(3) y
C411 Ir2 N2 . . 93.5(3) y
C211 Ir2 N2 . . 81.2(2) y
C411 Ir2 N4 . . 80.5(3) y
C211 Ir2 N4 . . 95.4(2) y
N2 Ir2 N4 . . 173.1(2) y
C411 Ir2 Cl1 . . 174.7(2) y
C211 Ir2 Cl1 . . 91.39(19) y
N2 Ir2 Cl1 . . 91.22(17) y
N4 Ir2 Cl1 . . 94.88(19) y
C411 Ir2 Cl2 . . 95.29(19) y
C211 Ir2 Cl2 . . 171.86(19) y
N2 Ir2 Cl2 . . 93.90(16) y
N4 Ir2 Cl2 . . 90.17(16) y
Cl1 Ir2 Cl2 . . 82.17(5) y
Ir1 Cl1 Ir2 . . 98.16(6) y
Ir1 Cl2 Ir2 . . 97.24(5) y
C11 N1 C15 . . 119.1(6) ?
C11 N1 Ir1 . . 125.9(5) ?
C15 N1 Ir1 . . 115.0(4) ?
N1 C11 C12 . . 121.1(7) ?
N1 C11 H11A . . 119.4 ?
C12 C11 H11A . . 119.4 ?
C13 C12 C11 . . 120.8(7) ?
C13 C12 H12A . . 119.6 ?
C11 C12 H12A . . 119.6 ?
C12 C13 C14 . . 117.9(7) ?
C12 C13 H13A . . 121.0 ?
C14 C13 H13A . . 121.0 ?
C13 C14 C15 . . 120.5(7) ?
C13 C14 H14A . . 119.7 ?
C15 C14 H14A . . 119.7 ?
N1 C15 C14 . . 120.2(7) ?
N1 C15 C16 . . 112.9(6) ?
C14 C15 C16 . . 126.6(7) ?
C17 C16 C111 . . 121.9(7) ?
C17 C16 C15 . . 123.1(6) ?
C111 C16 C15 . . 114.9(6) ?
C18 C17 C16 . . 119.5(7) ?
C18 C17 H17A . . 120.2 ?
C16 C17 H17A . . 120.2 ?
C17 C18 C19 . . 120.3(7) ?
C17 C18 H18A . . 119.8 ?
C19 C18 H18A . . 119.8 ?
C110 C19 C18 . . 119.4(7) ?
C110 C19 C112 . . 122.4(7) ?
C18 C19 C112 . . 118.2(7) ?
C111 C110 C19 . . 121.9(7) ?
C111 C110 H10A . . 119.0 ?
C19 C110 H10A . . 119.0 ?
C110 C111 C16 . . 116.3(6) ?
C110 C111 Ir1 . . 130.1(5) ?
C16 C111 Ir1 . . 113.6(5) ?
O1 C112 C19 . . 124.4(8) ?
O1 C112 H11B . . 117.8 ?
C19 C112 H11B . . 117.8 ?
C21 N2 C25 . . 118.6(6) ?
C21 N2 Ir2 . . 125.9(4) ?
C25 N2 Ir2 . . 115.4(4) ?
N2 C21 C22 . . 122.9(6) ?
N2 C21 H21A . . 118.6 ?
C22 C21 H21A . . 118.6 ?
C21 C22 C23 . . 119.4(7) ?
C21 C22 H22A . . 120.3 ?
C23 C22 H22A . . 120.3 ?
C22 C23 C24 . . 118.1(7) ?
C22 C23 H23A . . 120.9 ?
C24 C23 H23A . . 120.9 ?
C23 C24 C25 . . 120.9(6) ?
C23 C24 H24A . . 119.6 ?
C25 C24 H24A . . 119.6 ?
N2 C25 C24 . . 120.1(6) ?
N2 C25 C26 . . 114.0(6) ?
C24 C25 C26 . . 125.9(6) ?
C27 C26 C211 . . 121.6(6) ?
C27 C26 C25 . . 122.6(6) ?
C211 C26 C25 . . 115.8(6) ?
C28 C27 C26 . . 119.5(6) ?
C28 C27 H27A . . 120.3 ?
C26 C27 H27A . . 120.3 ?
C27 C28 C29 . . 119.5(6) ?
C27 C28 H28A . . 120.2 ?
C29 C28 H28A . . 120.2 ?
C28 C29 C210 . . 120.6(6) ?
C28 C29 C212 . . 118.3(6) ?
C210 C29 C212 . . 121.1(6) ?
C211 C210 C29 . . 121.1(6) ?
C211 C210 H21B . . 119.5 ?
C29 C210 H21B . . 119.5 ?
C210 C211 C26 . . 117.6(6) ?
C210 C211 Ir2 . . 128.7(5) ?
C26 C211 Ir2 . . 113.5(5) ?
O2 C212 C29 . . 125.0(7) ?
O2 C212 H21C . . 117.5 ?
C29 C212 H21C . . 117.5 ?
C31 N3 C35 . . 118.8(6) ?
C31 N3 Ir1 . . 125.2(5) ?
C35 N3 Ir1 . . 115.9(4) ?
N3 C31 C32 . . 122.4(7) ?
N3 C31 H31A . . 118.8 ?
C32 C31 H31A . . 118.8 ?
C33 C32 C31 . . 118.7(7) ?
C33 C32 H32A . . 120.6 ?
C31 C32 H32A . . 120.6 ?
C32 C33 C34 . . 119.3(7) ?
C32 C33 H33A . . 120.4 ?
C34 C33 H33A . . 120.4 ?
C33 C34 C35 . . 119.8(7) ?
C33 C34 H34A . . 120.1 ?
C35 C34 H34A . . 120.1 ?
N3 C35 C34 . . 120.7(6) ?
N3 C35 C36 . . 113.9(6) ?
C34 C35 C36 . . 125.4(6) ?
C37 C36 C311 . . 121.6(6) ?
C37 C36 C35 . . 123.5(6) ?
C311 C36 C35 . . 115.0(6) ?
C38 C37 C36 . . 119.4(7) ?
C38 C37 H37A . . 120.3 ?
C36 C37 H37A . . 120.3 ?
C37 C38 C39 . . 119.3(7) ?
C37 C38 H38A . . 120.3 ?
C39 C38 H38A . . 120.3 ?
C310 C39 C38 . . 121.9(6) ?
C310 C39 C312 . . 121.0(7) ?
C38 C39 C312 . . 117.0(6) ?
C39 C310 C311 . . 119.7(7) ?
C39 C310 H31B . . 120.2 ?
C311 C310 H31B . . 120.2 ?
C310 C311 C36 . . 118.1(6) ?
C310 C311 Ir1 . . 127.2(5) ?
C36 C311 Ir1 . . 114.6(4) ?
O3 C312 C39 . . 125.1(7) ?
O3 C312 H31C . . 117.4 ?
C39 C312 H31C . . 117.4 ?
C41 N4 C45 . . 119.0(6) ?
C41 N4 Ir2 . . 125.4(5) ?
C45 N4 Ir2 . . 115.5(5) ?
N4 C41 C42 . . 122.6(8) ?
N4 C41 H41A . . 118.7 ?
C42 C41 H41A . . 118.7 ?
C41 C42 C43 . . 118.3(8) ?
C41 C42 H42A . . 120.8 ?
C43 C42 H42A . . 120.8 ?
C44 C43 C42 . . 120.2(7) ?
C44 C43 H43A . . 119.9 ?
C42 C43 H43A . . 119.9 ?
C43 C44 C45 . . 119.5(8) ?
C43 C44 H44A . . 120.2 ?
C45 C44 H44A . . 120.2 ?
N4 C45 C44 . . 120.3(7) ?
N4 C45 C46 . . 113.6(6) ?
C44 C45 C46 . . 125.9(7) ?
C47 C46 C411 . . 122.7(7) ?
C47 C46 C45 . . 123.0(7) ?
C411 C46 C45 . . 114.2(6) ?
C46 C47 C48 . . 120.1(7) ?
C46 C47 H47A . . 120.0 ?
C48 C47 H47A . . 120.0 ?
C47 C48 C49 . . 118.8(7) ?
C47 C48 H48A . . 120.6 ?
C49 C48 H48A . . 120.6 ?
C410 C49 C48 . . 120.2(7) ?
C410 C49 C412 . . 120.8(7) ?
C48 C49 C412 . . 118.8(7) ?
C49 C410 C411 . . 122.4(7) ?
C49 C410 H41B . . 118.8 ?
C411 C410 H41B . . 118.8 ?
C410 C411 C46 . . 115.5(6) ?
C410 C411 Ir2 . . 128.9(5) ?
C46 C411 Ir2 . . 115.4(5) ?
O4 C412 C49 . . 124.9(7) ?
O4 C412 H41C . . 117.6 ?
C49 C412 H41C . . 117.6 ?
Cl52 C51 Cl51 . . 114.6(15) ?
Cl52 C51 H51A . . 108.6 ?
Cl51 C51 H51A . . 108.6 ?
Cl52 C51 H51B . . 108.6 ?
Cl51 C51 H51B . . 108.6 ?
H51A C51 H51B . . 107.6 ?
C51 Cl51 C51 2_556 . 85.4(13) ?
C51 Cl51 Cl52 2_556 2_556 54.6(11) ?
C51 Cl51 Cl52 . 2_556 106.7(10) ?
Cl52 Cl51 Cl51 2_556 2_556 81.5(4) ?
C51 Cl52 Cl51 . 2_556 49.1(10) ?
Cl62 C61 Cl61 . . 113.8(7) ?
Cl62 C61 H61A . . 108.8 ?
Cl61 C61 H61A . . 108.8 ?
Cl62 C61 H61B . . 108.8 ?
Cl61 C61 H61B . . 108.8 ?
H61A C61 H61B . . 107.7 ?

loop_
_geom_bond_atom_site_label_1
_geom_bond_atom_site_label_2
_geom_bond_site_symmetry_2
_geom_bond_distance
_geom_bond_publ_flag
Ir1 C111 . 1.976(7) y
Ir1 C311 . 1.990(6) y
Ir1 N1 . 2.034(6) y
Ir1 N3 . 2.046(6) y
Ir1 Cl1 . 2.5020(17) y
Ir1 Cl2 . 2.5187(18) y
Ir2 C411 . 1.974(7) y
Ir2 C211 . 2.000(6) y
Ir2 N2 . 2.040(6) y
Ir2 N4 . 2.040(6) y
Ir2 Cl1 . 2.5075(19) y
Ir2 Cl2 . 2.5260(16) y
N1 C11 . 1.347(9) ?
N1 C15 . 1.370(9) ?
C11 C12 . 1.383(10) ?
C11 H11A . 0.9300 ?
C12 C13 . 1.372(11) ?
C12 H12A . 0.9300 ?
C13 C14 . 1.378(11) ?
C13 H13A . 0.9300 ?
C14 C15 . 1.393(10) ?
C14 H14A . 0.9300 ?
C15 C16 . 1.463(10) ?
C16 C17 . 1.386(10) ?
C16 C111 . 1.430(9) ?
C17 C18 . 1.373(11) ?
C17 H17A . 0.9300 ?
C18 C19 . 1.404(11) ?
C18 H18A . 0.9300 ?
C19 C110 . 1.397(10) ?
C19 C112 . 1.458(11) ?
C110 C111 . 1.387(10) ?
C110 H10A . 0.9300 ?
C112 O1 . 1.188(10) ?
C112 H11B . 0.9300 ?
N2 C21 . 1.344(9) ?
N2 C25 . 1.358(8) ?
C21 C22 . 1.369(9) ?
C21 H21A . 0.9300 ?
C22 C23 . 1.371(9) ?
C22 H22A . 0.9300 ?
C23 C24 . 1.382(10) ?
C23 H23A . 0.9300 ?
C24 C25 . 1.383(9) ?
C24 H24A . 0.9300 ?
C25 C26 . 1.463(9) ?
C26 C27 . 1.398(9) ?
C26 C211 . 1.414(9) ?
C27 C28 . 1.386(10) ?
C27 H27A . 0.9300 ?
C28 C29 . 1.395(9) ?
C28 H28A . 0.9300 ?
C29 C210 . 1.396(9) ?
C29 C212 . 1.469(10) ?
C210 C211 . 1.384(9) ?
C210 H21B . 0.9300 ?
C212 O2 . 1.206(8) ?
C212 H21C . 0.9300 ?
N3 C31 . 1.344(8) ?
N3 C35 . 1.351(8) ?
C31 C32 . 1.387(10) ?
C31 H31A . 0.9300 ?
C32 C33 . 1.364(11) ?
C32 H32A . 0.9300 ?
C33 C34 . 1.382(10) ?
C33 H33A . 0.9300 ?
C34 C35 . 1.386(10) ?
C34 H34A . 0.9300 ?
C35 C36 . 1.464(9) ?
C36 C37 . 1.401(9) ?
C36 C311 . 1.416(9) ?
C37 C38 . 1.386(10) ?
C37 H37A . 0.9300 ?
C38 C39 . 1.400(10) ?
C38 H38A . 0.9300 ?
C39 C310 . 1.386(9) ?
C39 C312 . 1.474(9) ?
C310 C311 . 1.406(9) ?
C310 H31B . 0.9300 ?
C312 O3 . 1.220(9) ?
C312 H31C . 0.9300 ?
N4 C41 . 1.358(9) ?
N4 C45 . 1.373(10) ?
C41 C42 . 1.363(10) ?
C41 H41A . 0.9300 ?
C42 C43 . 1.402(12) ?
C42 H42A . 0.9300 ?
C43 C44 . 1.367(12) ?
C43 H43A . 0.9300 ?
C44 C45 . 1.395(10) ?
C44 H44A . 0.9300 ?
C45 C46 . 1.459(10) ?
C46 C47 . 1.384(10) ?
C46 C411 . 1.421(9) ?
C47 C48 . 1.391(11) ?
C47 H47A . 0.9300 ?
C48 C49 . 1.403(10) ?
C48 H48A . 0.9300 ?
C49 C410 . 1.395(10) ?
C49 C412 . 1.458(11) ?
C410 C411 . 1.400(10) ?
C410 H41B . 0.9300 ?
C412 O4 . 1.218(9) ?
C412 H41C . 0.9300 ?
C51 Cl52 . 1.64(3) ?
C51 Cl51 . 1.80(2) ?
C51 H51A . 0.9700 ?
C51 H51B . 0.9700 ?
Cl51 C51 2_556 1.52(3) ?
Cl51 Cl52 2_556 1.950(9) ?
Cl51 Cl51 2_556 2.447(11) ?
Cl52 Cl51 2_556 1.950(9) ?
C61 Cl62 . 1.626(13) ?
C61 Cl61 . 1.842(13) ?
C61 H61A . 0.9700 ?
C61 H61B . 0.9700 ?

loop_
_geom_hbond_atom_site_label_D
_geom_hbond_atom_site_label_H
_geom_hbond_atom_site_label_A
_geom_hbond_site_symmetry_A
_geom_hbond_distance_DH
_geom_hbond_distance_HA
_geom_hbond_distance_DA
_geom_hbond_angle_DHA
C14 H14A Cl52 . 0.93 2.89 3.715(10) 148
C33 H33A Cl71 1_654 0.93 2.78 3.557(10) 142
C43 H43A Cl72 1_655 0.93 2.56 3.205(11) 127

loop_
_geom_torsion_atom_site_label_1
_geom_torsion_atom_site_label_2
_geom_torsion_atom_site_label_3
_geom_torsion_atom_site_label_4
_geom_torsion_site_symmetry_4
_geom_torsion
C111 Ir1 Cl1 Ir2 . 174.2(2)
N1 Ir1 Cl1 Ir2 . 93.43(17)
N3 Ir1 Cl1 Ir2 . -90.96(17)
Cl2 Ir1 Cl1 Ir2 . 0.54(6)
C211 Ir2 Cl1 Ir1 . 174.5(2)
N2 Ir2 Cl1 Ir1 . 93.23(16)
N4 Ir2 Cl1 Ir1 . -90.04(16)
Cl2 Ir2 Cl1 Ir1 . -0.54(6)
C311 Ir1 Cl2 Ir2 . 173.77(19)
N1 Ir1 Cl2 Ir2 . -89.50(16)
N3 Ir1 Cl2 Ir2 . 93.17(16)
Cl1 Ir1 Cl2 Ir2 . -0.54(6)
C411 Ir2 Cl2 Ir1 . 175.9(2)
N2 Ir2 Cl2 Ir1 . -90.16(17)
N4 Ir2 Cl2 Ir1 . 95.44(19)
Cl1 Ir2 Cl2 Ir1 . 0.54(6)
C111 Ir1 N1 C11 . 166.2(6)
C311 Ir1 N1 C11 . 74.3(6)
Cl1 Ir1 N1 C11 . -101.8(5)
Cl2 Ir1 N1 C11 . -19.4(5)
C111 Ir1 N1 C15 . -15.2(5)
C311 Ir1 N1 C15 . -107.1(5)
Cl1 Ir1 N1 C15 . 76.9(5)
Cl2 Ir1 N1 C15 . 159.3(4)
C15 N1 C11 C12 . -2.7(10)
Ir1 N1 C11 C12 . 175.9(5)
N1 C11 C12 C13 . -2.4(11)
C11 C12 C13 C14 . 4.6(11)
C12 C13 C14 C15 . -1.9(11)
C11 N1 C15 C14 . 5.4(9)
Ir1 N1 C15 C14 . -173.3(5)
C11 N1 C15 C16 . -168.1(6)
Ir1 N1 C15 C16 . 13.1(7)
C13 C14 C15 N1 . -3.1(10)
C13 C14 C15 C16 . 169.4(7)
N1 C15 C16 C17 . 175.7(6)
C14 C15 C16 C17 . 2.7(11)
N1 C15 C16 C111 . -1.6(8)
C14 C15 C16 C111 . -174.6(7)
C111 C16 C17 C18 . 5.7(11)
C15 C16 C17 C18 . -171.4(7)
C16 C17 C18 C19 . 1.3(11)
C17 C18 C19 C110 . -4.2(11)
C17 C18 C19 C112 . 175.3(7)
C18 C19 C110 C111 . 0.1(10)
C112 C19 C110 C111 . -179.4(7)
C19 C110 C111 C16 . 6.4(10)
C19 C110 C111 Ir1 . -175.0(5)
C17 C16 C111 C110 . -9.4(10)
C15 C16 C111 C110 . 167.9(6)
C17 C16 C111 Ir1 . 171.7(5)
C15 C16 C111 Ir1 . -10.9(7)
C311 Ir1 C111 C110 . -68.7(6)
N1 Ir1 C111 C110 . -164.9(7)
N3 Ir1 C111 C110 . 12.0(6)
C311 Ir1 C111 C16 . 109.9(5)
N1 Ir1 C111 C16 . 13.7(5)
N3 Ir1 C111 C16 . -169.4(5)
C110 C19 C112 O1 . 2.9(13)
C18 C19 C112 O1 . -176.7(8)
C411 Ir2 N2 C21 . 84.9(6)
C211 Ir2 N2 C21 . 175.9(6)
Cl1 Ir2 N2 C21 . -92.9(6)
Cl2 Ir2 N2 C21 . -10.7(6)
C411 Ir2 N2 C25 . -92.4(5)
C211 Ir2 N2 C25 . -1.4(5)
Cl1 Ir2 N2 C25 . 89.8(5)
Cl2 Ir2 N2 C25 . 172.1(4)
C25 N2 C21 C22 . -0.9(10)
Ir2 N2 C21 C22 . -178.1(5)
N2 C21 C22 C23 . -1.1(11)
C21 C22 C23 C24 . 1.6(11)
C22 C23 C24 C25 . -0.2(11)
C21 N2 C25 C24 . 2.3(10)
Ir2 N2 C25 C24 . 179.7(5)
C21 N2 C25 C26 . -177.5(6)
Ir2 N2 C25 C26 . 0.0(7)
C23 C24 C25 N2 . -1.7(11)
C23 C24 C25 C26 . 178.0(7)
N2 C25 C26 C27 . -178.5(6)
C24 C25 C26 C27 . 1.7(11)
N2 C25 C26 C211 . 2.2(9)
C24 C25 C26 C211 . -177.6(7)
C211 C26 C27 C28 . 1.2(11)
C25 C26 C27 C28 . -178.0(7)
C26 C27 C28 C29 . -3.2(11)
C27 C28 C29 C210 . 3.1(11)
C27 C28 C29 C212 . -179.5(7)
C28 C29 C210 C211 . -1.0(11)
C212 C29 C210 C211 . -178.3(7)
C29 C210 C211 C26 . -1.0(10)
C29 C210 C211 Ir2 . -176.9(5)
C27 C26 C211 C210 . 0.8(10)
C25 C26 C211 C210 . -179.9(6)
C27 C26 C211 Ir2 . 177.4(5)
C25 C26 C211 Ir2 . -3.3(8)
C411 Ir2 C211 C210 . -88.0(7)
N2 Ir2 C211 C210 . 178.6(7)
N4 Ir2 C211 C210 . -7.5(7)
Cl1 Ir2 C211 C210 . 87.6(6)
C411 Ir2 C211 C26 . 95.9(5)
N2 Ir2 C211 C26 . 2.5(5)
N4 Ir2 C211 C26 . 176.5(5)
Cl1 Ir2 C211 C26 . -88.5(5)
C28 C29 C212 O2 . -179.6(8)
C210 C29 C212 O2 . -2.1(12)
C111 Ir1 N3 C31 . 81.2(6)
C311 Ir1 N3 C31 . 173.4(6)
Cl1 Ir1 N3 C31 . -11.1(6)
Cl2 Ir1 N3 C31 . -93.6(6)
C111 Ir1 N3 C35 . -95.6(5)
C311 Ir1 N3 C35 . -3.5(5)
Cl1 Ir1 N3 C35 . 172.1(5)
Cl2 Ir1 N3 C35 . 89.6(5)
C35 N3 C31 C32 . -4.2(10)
Ir1 N3 C31 C32 . 179.1(5)
N3 C31 C32 C33 . 0.0(12)
C31 C32 C33 C34 . 2.8(12)
C32 C33 C34 C35 . -1.5(12)
C31 N3 C35 C34 . 5.4(11)
Ir1 N3 C35 C34 . -177.5(6)
C31 N3 C35 C36 . -174.1(6)
Ir1 N3 C35 C36 . 2.9(8)
C33 C34 C35 N3 . -2.6(12)
C33 C34 C35 C36 . 176.8(7)
N3 C35 C36 C37 . 179.5(7)
C34 C35 C36 C37 . 0.0(12)
N3 C35 C36 C311 . -0.2(9)
C34 C35 C36 C311 . -179.7(7)
C311 C36 C37 C38 . 0.0(11)
C35 C36 C37 C38 . -179.6(7)
C36 C37 C38 C39 . -0.7(11)
C37 C38 C39 C310 . 1.3(11)
C37 C38 C39 C312 . -178.5(7)
C38 C39 C310 C311 . -1.1(11)
C312 C39 C310 C311 . 178.7(6)
C39 C310 C311 C36 . 0.3(10)
C39 C310 C311 Ir1 . -176.7(5)
C37 C36 C311 C310 . 0.2(10)
C35 C36 C311 C310 . 179.8(6)
C37 C36 C311 Ir1 . 177.6(6)
C35 C36 C311 Ir1 . -2.7(8)
C111 Ir1 C311 C310 . -85.3(6)
N1 Ir1 C311 C310 . -4.2(6)
N3 Ir1 C311 C310 . -179.6(6)
Cl2 Ir1 C311 C310 . 89.0(6)
C111 Ir1 C311 C36 . 97.5(5)
N1 Ir1 C311 C36 . 178.6(5)
N3 Ir1 C311 C36 . 3.3(5)
Cl2 Ir1 C311 C36 . -88.2(5)
C310 C39 C312 O3 . -1.0(12)
C38 C39 C312 O3 . 178.8(8)
C411 Ir2 N4 C41 . 171.4(6)
C211 Ir2 N4 C41 . 80.7(6)
Cl1 Ir2 N4 C41 . -11.1(5)
Cl2 Ir2 N4 C41 . -93.3(5)
C411 Ir2 N4 C45 . -6.4(5)
C211 Ir2 N4 C45 . -97.0(5)
Cl1 Ir2 N4 C45 . 171.1(5)
Cl2 Ir2 N4 C45 . 89.0(5)
C45 N4 C41 C42 . -2.0(10)
Ir2 N4 C41 C42 . -179.7(5)
N4 C41 C42 C43 . 0.0(11)
C41 C42 C43 C44 . 2.0(12)
C42 C43 C44 C45 . -2.0(12)
C41 N4 C45 C44 . 2.0(10)
Ir2 N4 C45 C44 . 180.0(5)
C41 N4 C45 C46 . -173.7(6)
Ir2 N4 C45 C46 . 4.2(7)
C43 C44 C45 N4 . 0.0(11)
C43 C44 C45 C46 . 175.1(7)
N4 C45 C46 C47 . 178.1(6)
C44 C45 C46 C47 . 2.6(11)
N4 C45 C46 C411 . 1.7(8)
C44 C45 C46 C411 . -173.7(7)
C411 C46 C47 C48 . 5.8(10)
C45 C46 C47 C48 . -170.2(6)
C46 C47 C48 C49 . -0.7(10)
C47 C48 C49 C410 . -3.1(10)
C47 C48 C49 C412 . 171.6(6)
C48 C49 C410 C411 . 2.0(10)
C412 C49 C410 C411 . -172.6(6)
C49 C410 C411 C46 . 2.7(10)
C49 C410 C411 Ir2 . 179.0(5)
C47 C46 C411 C410 . -6.6(10)
C45 C46 C411 C410 . 169.7(6)
C47 C46 C411 Ir2 . 176.5(5)
C45 C46 C411 Ir2 . -7.1(7)
C211 Ir2 C411 C410 . -73.9(6)
N2 Ir2 C411 C410 . 7.4(6)
N4 Ir2 C411 C410 . -169.1(7)
Cl2 Ir2 C411 C410 . 101.6(6)
C211 Ir2 C411 C46 . 102.4(5)
N2 Ir2 C411 C46 . -176.3(5)
N4 Ir2 C411 C46 . 7.2(5)
Cl2 Ir2 C411 C46 . -82.0(5)
C410 C49 C412 O4 . -0.3(12)
C48 C49 C412 O4 . -175.0(7)
Cl52 C51 Cl51 C51 2_556 -77.1(16)
Cl52 C51 Cl51 Cl52 2_556 -127.9(14)
Cl52 C51 Cl51 Cl51 2_556 -77.1(16)
Cl51 C51 Cl52 Cl51 2_556 88.8(16)
